data_2013664
loop_
_publ_author_name
'Marilyn M. Olmstead'
'Javad J. Sahbari'

_publ_section_title
;
 Acetamidoxime
;
_journal_issue 12
_journal_name_full 'Acta Crystallographica Section C'
_journal_page_first o719
_journal_page_last o720
_journal_paper_doi 10.1107/S0108270103025587
_journal_volume 59
_journal_year 2003
_chemical_formula_iupac 'C2 H6 N2 O'
_chemical_formula_moiety 'C2 H6 N2 O'
_chemical_formula_sum 'C2 H6 N2 O'
_chemical_formula_weight 74.09
_chemical_name_common acetamideoxime
_chemical_name_systematic N-hydroxyethanimidamide
_space_group_IT_number 19
_symmetry_cell_setting orthorhombic
_symmetry_space_group_name_Hall 'P 2ac 2ab'
_symmetry_space_group_name_H-M 'P 21 21 21'
_atom_sites_solution_hydrogens difmap
_atom_sites_solution_primary direct
_atom_sites_solution_secondary difmap
_cell_angle_alpha 90.00
_cell_angle_beta 90.00
_cell_angle_gamma 90.00
_cell_formula_units_Z 4
_cell_length_a 5.0422(14)
_cell_length_b 8.016(3)
_cell_length_c 9.284(3)
_cell_measurement_reflns_used 50
_cell_measurement_temperature 130(2)
_cell_measurement_theta_max 29.9
_cell_measurement_theta_min 7.3
_cell_volume 375.2(2)
_computing_cell_refinement P3-PC
_computing_data_collection 'P3-PC (Siemens, 1994)'
_computing_data_reduction 'XDISK (Siemens, 1994)'
_computing_molecular_graphics 'XP in SHELXTL (Sheldrick, 1994)'
_computing_publication_material SHELXL97
_computing_structure_refinement 'SHELXL97 (Sheldrick, 1997b)'
_computing_structure_solution 'SHELXS97 (Sheldrick, 1997a)'
_diffrn_ambient_temperature 130(2)
_diffrn_measured_fraction_theta_full 1.000
_diffrn_measured_fraction_theta_max 1.000
_diffrn_measurement_device_type 'Syntex P2~1~'
_diffrn_measurement_method 2\q-\w
_diffrn_radiation_monochromator graphite
_diffrn_radiation_source 'normal-focus sealed tube'
_diffrn_radiation_type CuK\a
_diffrn_radiation_wavelength 1.54178
_diffrn_reflns_av_R_equivalents 0.0130
_diffrn_reflns_av_sigmaI/netI 0.0119
_diffrn_reflns_limit_h_max 6
_diffrn_reflns_limit_h_min -2
_diffrn_reflns_limit_k_max 9
_diffrn_reflns_limit_k_min 0
_diffrn_reflns_limit_l_max 11
_diffrn_reflns_limit_l_min 0
_diffrn_reflns_number 886
_diffrn_reflns_theta_full 66.70
_diffrn_reflns_theta_max 66.70
_diffrn_reflns_theta_min 7.30
_diffrn_standards_decay_% <0.1
_diffrn_standards_interval_count 198
_diffrn_standards_number 2
_exptl_absorpt_coefficient_mu 0.889
_exptl_absorpt_correction_type none
_exptl_crystal_colour colorless
_exptl_crystal_density_diffrn 1.311
_exptl_crystal_density_method 'not measured'
_exptl_crystal_description parallelepiped
_exptl_crystal_F_000 160
_exptl_crystal_size_max 0.50
_exptl_crystal_size_mid 0.26
_exptl_crystal_size_min 0.25
_refine_diff_density_max 0.149
_refine_diff_density_min -0.170
_refine_ls_extinction_coef 0.056(6)
_refine_ls_extinction_expression Fc^*^=kFc[1+0.001xFc^2^\l^3^/sin(2\q)]^-1/4^
_refine_ls_extinction_method SHELXL97
_refine_ls_goodness_of_fit_ref 1.264
_refine_ls_hydrogen_treatment mixed
_refine_ls_matrix_type full
_refine_ls_number_parameters 60
_refine_ls_number_reflns 415
_refine_ls_number_restraints 0
_refine_ls_restrained_S_all 1.264
_refine_ls_R_factor_all 0.0285
_refine_ls_R_factor_gt 0.0284
_refine_ls_shift/su_max 0.008
_refine_ls_shift/su_mean 0.002
_refine_ls_structure_factor_coef Fsqd
_refine_ls_weighting_details 'calc w=1/[\s^2^(Fo^2^)+(0.0415P)^2^+0.0757P] where P=(Fo^2^+2Fc^2^)/3'
_refine_ls_weighting_scheme calc
_refine_ls_wR_factor_gt 0.0722
_refine_ls_wR_factor_ref 0.0723
_reflns_number_gt 413
_reflns_number_total 415
_reflns_threshold_expression I>2\s(I)
_cod_data_source_file na1623.cif
_cod_data_source_block I
_cod_database_code 2013664
_cod_database_fobs_code 2013664

loop_
_symmetry_equiv_pos_as_xyz
'x, y, z'
'-x+1/2, -y, z+1/2'
'-x, y+1/2, -z+1/2'
'x+1/2, -y+1/2, -z'

loop_
_atom_site_label
_atom_site_fract_x
_atom_site_fract_y
_atom_site_fract_z
_atom_site_U_iso_or_equiv
_atom_site_adp_type
_atom_site_calc_flag
_atom_site_refinement_flags
_atom_site_occupancy
_atom_site_disorder_assembly
_atom_site_disorder_group
_atom_site_type_symbol
O1 0.1742(3) 0.31633(15) 0.63878(13) 0.0201(4) Uani d . 1 . . O
H 0.072(6) 0.252(4) 0.580(3) 0.060(9) Uiso d . 1 . . H
N1 0.3723(3) 0.38656(16) 0.54462(15) 0.0181(4) Uani d . 1 . . N
N2 0.4119(4) 0.5737(2) 0.73681(18) 0.0246(5) Uani d . 1 . . N
H2A 0.274(6) 0.526(3) 0.783(3) 0.046(8) Uiso d . 1 . . H
H2B 0.520(5) 0.650(3) 0.772(3) 0.035(7) Uiso d . 1 . . H
C1 0.4825(4) 0.51323(19) 0.60715(18) 0.0165(4) Uani d . 1 . . C
C2 0.7054(4) 0.5974(2) 0.5305(2) 0.0246(5) Uani d . 1 . . C
H2C 0.8737 0.5672 0.5764 0.037 Uiso calc R 1 . . H
H2D 0.6812 0.7186 0.5352 0.037 Uiso calc R 1 . . H
H2E 0.7077 0.5617 0.4296 0.037 Uiso calc R 1 . . H

loop_
_atom_site_aniso_label
_atom_site_aniso_U_11
_atom_site_aniso_U_22
_atom_site_aniso_U_33
_atom_site_aniso_U_12
_atom_site_aniso_U_13
_atom_site_aniso_U_23
O1 0.0223(7) 0.0188(6) 0.0193(6) -0.0038(6) 0.0000(6) 0.0008(5)
N1 0.0186(8) 0.0171(7) 0.0185(7) 0.0006(7) 0.0015(7) -0.0003(6)
N2 0.0303(9) 0.0240(8) 0.0195(8) -0.0068(8) 0.0003(8) -0.0061(7)
C1 0.0175(8) 0.0146(8) 0.0173(8) 0.0039(7) -0.0025(7) 0.0020(7)
C2 0.0224(11) 0.0211(8) 0.0305(10) -0.0003(9) 0.0029(9) 0.0015(8)

loop_
_atom_type_symbol
_atom_type_description
_atom_type_scat_dispersion_real
_atom_type_scat_dispersion_imag
_atom_type_scat_source
C C 0.0181 0.0091 'International Tables Vol C Tables 4.2.6.8 and 6.1.1.4'
H H 0.0000 0.0000 'International Tables Vol C Tables 4.2.6.8 and 6.1.1.4'
N N 0.0311 0.0180 'International Tables Vol C Tables 4.2.6.8 and 6.1.1.4'
O O 0.0492 0.0322 'International Tables Vol C Tables 4.2.6.8 and 6.1.1.4'

loop_
_geom_angle_atom_site_label_1
_geom_angle_atom_site_label_2
_geom_angle_atom_site_label_3
_geom_angle
N1 O1 H 104.4(17)
C1 N1 O1 109.37(13)
C1 N2 H2A 118.6(17)
C1 N2 H2B 114.9(17)
H2A N2 H2B 126(2)
N1 C1 N2 124.75(17)
N1 C1 C2 117.65(16)
N2 C1 C2 117.59(16)
C1 C2 H2C 109.5
C1 C2 H2D 109.5
H2C C2 H2D 109.5
C1 C2 H2E 109.5
H2C C2 H2E 109.5
H2D C2 H2E 109.5

loop_
_geom_bond_atom_site_label_1
_geom_bond_atom_site_label_2
_geom_bond_site_symmetry_2
_geom_bond_distance
_geom_bond_publ_flag
O1 N1 . 1.4418(19) ?
O1 H . 0.91(3) ?
N1 C1 . 1.295(2) ?
N2 C1 . 1.346(2) ?
N2 H2A . 0.90(3) ?
N2 H2B . 0.88(3) ?
C1 C2 . 1.491(3) ?
C2 H2C . 0.9800 ?
C2 H2D . 0.9800 ?
C2 H2E . 0.9800 ?

loop_
_geom_hbond_atom_site_label_D
_geom_hbond_atom_site_label_H
_geom_hbond_atom_site_label_A
_geom_hbond_site_symmetry_A
_geom_hbond_distance_DH
_geom_hbond_distance_HA
_geom_hbond_distance_DA
_geom_hbond_angle_DHA
O1 H N1 4_456 0.91(3) 1.89(3) 2.804(2) 178(3)
N2 H2A O1 . 0.90(3) 2.21(3) 2.554(2) 102(2)
N2 H2B O1 3_656 0.88(3) 2.20(3) 3.078(2) 173(2)

loop_
_geom_torsion_atom_site_label_1
_geom_torsion_atom_site_label_2
_geom_torsion_atom_site_label_3
_geom_torsion_atom_site_label_4
_geom_torsion
O1 N1 C1 N2 -3.1(2)
O1 N1 C1 C2 176.37(14)

loop_
_cod_related_entry_id
_cod_related_entry_database
_cod_related_entry_code
1 ChemSpider 28694
